data_4078186
loop_
_publ_author_name
'Feller, Moran'
'Diskin-Posner, Yael'
'Shimon, Linda J. W.'
'Ben-Ari, Eyal'
'Milstein, David'

_publ_section_title
;
 N--H Activation by Rh(I) via Metal--Ligand Cooperation
;
_journal_issue 11
_journal_name_full Organometallics
_journal_page_first 4083
_journal_page_last 4101
_journal_paper_doi 10.1021/om300248r
_journal_volume 31
_journal_year 2012
_chemical_formula_moiety 'C21 H39 N2 P Rh, B F4'
_chemical_formula_sum 'C21 H39 B F4 N2 P Rh'
_chemical_formula_weight 540.23
_chemical_name_systematic
; 
 ? 
;
_space_group_IT_number 2
_symmetry_cell_setting triclinic
_symmetry_space_group_name_Hall '-P 1'
_symmetry_space_group_name_H-M 'P -1'
_atom_sites_solution_hydrogens geom
_atom_sites_solution_primary direct
_atom_sites_solution_secondary difmap
_audit_creation_method SHELXL-97
_cell_angle_alpha 74.3341(10)
_cell_angle_beta 74.2262(10)
_cell_angle_gamma 85.5839(06)
_cell_formula_units_Z 2
_cell_length_a 7.8170(1)
_cell_length_b 11.8504(2)
_cell_length_c 13.9795(2)
_cell_measurement_reflns_used 5314
_cell_measurement_temperature 120(2)
_cell_measurement_theta_max 27.48
_cell_measurement_theta_min 2.55
_cell_volume 1199.92(3)
_computing_cell_refinement HKL
_computing_data_collection 'Collect package (Bruker Nonius)'
_computing_data_reduction HKL
_computing_structure_refinement 'SHELXL-97 (Sheldrick, 1997)'
_computing_structure_solution 'SHELXS-97 (Sheldrick, 1990)'
_diffrn_ambient_temperature 120(2)
_diffrn_measured_fraction_theta_full 0.997
_diffrn_measured_fraction_theta_max 0.997
_diffrn_measurement_device_type 'Nonius KappaCCD'
_diffrn_measurement_method 'phi and omega scans'
_diffrn_radiation_monochromator graphite
_diffrn_radiation_source 'fine-focus sealed tube'
_diffrn_radiation_type MoK\a
_diffrn_radiation_wavelength 0.71073
_diffrn_reflns_av_R_equivalents 0.0270
_diffrn_reflns_av_sigmaI/netI 0.0232
_diffrn_reflns_limit_h_max 10
_diffrn_reflns_limit_h_min 0
_diffrn_reflns_limit_k_max 15
_diffrn_reflns_limit_k_min -15
_diffrn_reflns_limit_l_max 18
_diffrn_reflns_limit_l_min -16
_diffrn_reflns_number 23846
_diffrn_reflns_theta_full 27.50
_diffrn_reflns_theta_max 27.50
_diffrn_reflns_theta_min 2.71
_exptl_absorpt_coefficient_mu 0.820
_exptl_absorpt_correction_type none
_exptl_crystal_colour orange
_exptl_crystal_density_diffrn 1.495
_exptl_crystal_density_method 'not measured'
_exptl_crystal_description prism
_exptl_crystal_F_000 560
_exptl_crystal_size_max 0.25
_exptl_crystal_size_mid 0.22
_exptl_crystal_size_min 0.18
_refine_diff_density_max 1.390
_refine_diff_density_min -0.868
_refine_diff_density_rms 0.082
_refine_ls_extinction_method none
_refine_ls_goodness_of_fit_ref 1.099
_refine_ls_hydrogen_treatment mixed
_refine_ls_matrix_type full
_refine_ls_number_parameters 295
_refine_ls_number_reflns 5500
_refine_ls_number_restraints 0
_refine_ls_restrained_S_all 1.099
_refine_ls_R_factor_all 0.0334
_refine_ls_R_factor_gt 0.0305
_refine_ls_shift/su_max 0.000
_refine_ls_shift/su_mean 0.000
_refine_ls_structure_factor_coef Fsqd
_refine_ls_weighting_details 'calc w=1/[\s^2^(Fo^2^)+(0.0363P)^2^+1.5187P] where P=(Fo^2^+2Fc^2^)/3'
_refine_ls_weighting_scheme calc
_refine_ls_wR_factor_gt 0.0744
_refine_ls_wR_factor_ref 0.0764
_reflns_number_gt 5122
_reflns_number_total 5500
_reflns_threshold_expression >2sigma(I)
_cod_data_source_file om300248r_si_001.cif
_cod_data_source_block complex_3
_cod_depositor_comments 'Adding value of _journal_page_last.'
_cod_original_sg_symbol_H-M P-1
_cod_database_code 4078186

loop_
_symmetry_equiv_pos_as_xyz
'x, y, z'
'-x, -y, -z'

loop_
_atom_site_label
_atom_site_type_symbol
_atom_site_fract_x
_atom_site_fract_y
_atom_site_fract_z
_atom_site_U_iso_or_equiv
_atom_site_adp_type
_atom_site_occupancy
_atom_site_symmetry_multiplicity
_atom_site_calc_flag
_atom_site_refinement_flags
Rh1 Rh 0.14756(2) 0.779440(13) 0.197956(11) 0.01358(6) Uani 1 1 d .
P1 P 0.15861(7) 0.91329(4) 0.28254(4) 0.01293(11) Uani 1 1 d .
N1 N 0.1030(2) 0.61632(15) 0.15895(14) 0.0162(3) Uani 1 1 d .
N2 N -0.0158(2) 0.69388(16) 0.33649(13) 0.0156(3) Uani 1 1 d .
C1 C -0.0381(3) 0.87135(19) 0.39485(16) 0.0185(4) Uani 1 1 d .
H1A H -0.0095 0.8803 0.4572 0.022 Uiso 1 1 calc R
H1B H -0.1384 0.9246 0.3828 0.022 Uiso 1 1 calc R
C2 C -0.0927(3) 0.74672(19) 0.41243(16) 0.0172(4) Uani 1 1 d .
C3 C -0.2178(3) 0.6880(2) 0.49983(17) 0.0210(4) Uani 1 1 d .
H3 H -0.2686 0.7246 0.5538 0.025 Uiso 1 1 calc R
C4 C -0.2677(3) 0.5756(2) 0.50764(18) 0.0237(5) Uani 1 1 d .
H4 H -0.3553 0.5353 0.5662 0.028 Uiso 1 1 calc R
C5 C -0.1886(3) 0.5222(2) 0.42908(18) 0.0233(5) Uani 1 1 d .
H5 H -0.2218 0.4453 0.4330 0.028 Uiso 1 1 calc R
C6 C -0.0607(3) 0.58319(19) 0.34521(17) 0.0187(4) Uani 1 1 d .
C7 C 0.0456(3) 0.52877(19) 0.26162(17) 0.0204(4) Uani 1 1 d .
H7A H 0.1522 0.4902 0.2815 0.025 Uiso 1 1 calc R
H7B H -0.0270 0.4676 0.2553 0.025 Uiso 1 1 calc R
C8 C 0.3494(3) 0.8881(2) 0.34482(18) 0.0206(4) Uani 1 1 d .
C9 C 0.5267(3) 0.9011(3) 0.2637(2) 0.0419(7) Uani 1 1 d .
H9A H 0.6236 0.8820 0.2976 0.063 Uiso 1 1 calc R
H9B H 0.5397 0.9820 0.2208 0.063 Uiso 1 1 calc R
H9C H 0.5309 0.8477 0.2205 0.063 Uiso 1 1 calc R
C10 C 0.3307(4) 0.7608(2) 0.4104(3) 0.0442(8) Uani 1 1 d .
H10A H 0.4301 0.7409 0.4423 0.066 Uiso 1 1 calc R
H10B H 0.3318 0.7085 0.3666 0.066 Uiso 1 1 calc R
H10C H 0.2184 0.7518 0.4642 0.066 Uiso 1 1 calc R
C11 C 0.3498(4) 0.9671(3) 0.4156(2) 0.0330(6) Uani 1 1 d .
H11A H 0.3831 1.0469 0.3739 0.050 Uiso 1 1 calc R
H11B H 0.4358 0.9367 0.4561 0.050 Uiso 1 1 calc R
H11C H 0.2310 0.9680 0.4622 0.050 Uiso 1 1 calc R
C12 C 0.1150(3) 1.07323(18) 0.22960(16) 0.0182(4) Uani 1 1 d .
C13 C -0.0503(4) 1.0787(2) 0.1880(2) 0.0325(6) Uani 1 1 d .
H13A H -0.0651 1.1586 0.1475 0.049 Uiso 1 1 calc R
H13B H -0.1560 1.0566 0.2459 0.049 Uiso 1 1 calc R
H13C H -0.0347 1.0244 0.1444 0.049 Uiso 1 1 calc R
C14 C 0.2741(4) 1.1258(2) 0.14029(19) 0.0307(6) Uani 1 1 d .
H14A H 0.2442 1.2052 0.1053 0.046 Uiso 1 1 calc R
H14B H 0.3029 1.0770 0.0915 0.046 Uiso 1 1 calc R
H14C H 0.3768 1.1287 0.1670 0.046 Uiso 1 1 calc R
C15 C 0.0750(3) 1.1461(2) 0.30854(18) 0.0250(5) Uani 1 1 d .
H15A H -0.0117 1.1048 0.3710 0.038 Uiso 1 1 calc R
H15B H 0.0261 1.2224 0.2795 0.038 Uiso 1 1 calc R
H15C H 0.1849 1.1578 0.3255 0.038 Uiso 1 1 calc R
C16 C 0.2721(3) 0.5729(2) 0.09825(18) 0.0208(4) Uani 1 1 d .
H16A H 0.3672 0.5747 0.1323 0.025 Uiso 1 1 calc R
H16B H 0.3062 0.6280 0.0290 0.025 Uiso 1 1 calc R
C17 C 0.2645(4) 0.4495(2) 0.0855(2) 0.0285(5) Uani 1 1 d .
H17A H 0.1672 0.4451 0.0548 0.043 Uiso 1 1 calc R
H17B H 0.2442 0.3926 0.1530 0.043 Uiso 1 1 calc R
H17C H 0.3773 0.4315 0.0405 0.043 Uiso 1 1 calc R
C18 C -0.0367(3) 0.6266(2) 0.10211(18) 0.0231(5) Uani 1 1 d .
H18A H -0.0714 0.5469 0.1050 0.028 Uiso 1 1 calc R
H18B H 0.0146 0.6672 0.0289 0.028 Uiso 1 1 calc R
C19 C -0.2012(3) 0.6922(3) 0.1441(2) 0.0330(6) Uani 1 1 d .
H19A H -0.1678 0.7703 0.1437 0.049 Uiso 1 1 calc R
H19B H -0.2588 0.6490 0.2147 0.049 Uiso 1 1 calc R
H19C H -0.2837 0.6997 0.1010 0.049 Uiso 1 1 calc R
C20 C 0.3730(3) 0.8449(2) 0.07105(18) 0.0238(5) Uani 1 1 d .
H20A H 0.435(4) 0.903(3) 0.085(2) 0.025(7) Uiso 1 1 d .
H20B H 0.440(4) 0.777(3) 0.061(2) 0.025(7) Uiso 1 1 d .
C21 C 0.2200(4) 0.8734(2) 0.03896(17) 0.0244(5) Uani 1 1 d .
H21A H 0.172(4) 0.951(3) 0.030(2) 0.033(8) Uiso 1 1 d .
H21B H 0.184(4) 0.825(3) 0.003(2) 0.028(7) Uiso 1 1 d .
F1 F 0.7309(3) 0.35708(19) 0.16094(15) 0.0633(6) Uani 1 1 d .
F2 F 0.5118(4) 0.4416(2) 0.26165(17) 0.0782(8) Uani 1 1 d .
F3 F 0.7061(3) 0.3224(2) 0.32957(18) 0.0642(6) Uani 1 1 d .
F4 F 0.5052(4) 0.2501(3) 0.2767(2) 0.0930(10) Uani 1 1 d .
B1 B 0.6138(4) 0.3411(3) 0.2564(2) 0.0272(6) Uani 1 1 d .

loop_
_atom_site_aniso_label
_atom_site_aniso_U_11
_atom_site_aniso_U_22
_atom_site_aniso_U_33
_atom_site_aniso_U_23
_atom_site_aniso_U_13
_atom_site_aniso_U_12
Rh1 0.01601(9) 0.01311(9) 0.01180(9) -0.00385(6) -0.00292(6) -0.00153(6)
P1 0.0146(2) 0.0125(2) 0.0121(2) -0.00411(19) -0.00274(19) -0.00188(18)
N1 0.0181(9) 0.0146(8) 0.0202(9) -0.0096(7) -0.0073(7) 0.0006(7)
N2 0.0178(8) 0.0151(8) 0.0138(8) -0.0037(7) -0.0029(7) -0.0035(7)
C1 0.0197(10) 0.0194(10) 0.0156(10) -0.0070(8) 0.0005(8) -0.0041(8)
C2 0.0180(10) 0.0180(10) 0.0155(10) -0.0042(8) -0.0039(8) -0.0024(8)
C3 0.0222(11) 0.0250(11) 0.0144(10) -0.0056(8) -0.0008(8) -0.0039(9)
C4 0.0249(11) 0.0248(12) 0.0168(10) 0.0000(9) -0.0010(9) -0.0083(9)
C5 0.0279(12) 0.0167(10) 0.0234(11) -0.0012(9) -0.0059(9) -0.0074(9)
C6 0.0223(11) 0.0166(10) 0.0181(10) -0.0031(8) -0.0070(8) -0.0035(8)
C7 0.0266(11) 0.0136(10) 0.0214(11) -0.0046(8) -0.0059(9) -0.0028(8)
C8 0.0201(11) 0.0214(11) 0.0235(11) -0.0073(9) -0.0095(9) -0.0007(8)
C9 0.0162(12) 0.077(2) 0.0386(16) -0.0254(15) -0.0090(11) 0.0055(13)
C10 0.0518(18) 0.0239(13) 0.067(2) 0.0010(13) -0.0440(17) -0.0010(12)
C11 0.0329(14) 0.0449(16) 0.0327(14) -0.0214(12) -0.0156(11) -0.0017(12)
C12 0.0254(11) 0.0117(9) 0.0169(10) -0.0037(8) -0.0046(8) -0.0004(8)
C13 0.0432(15) 0.0217(12) 0.0405(15) -0.0085(11) -0.0262(13) 0.0088(11)
C14 0.0439(15) 0.0162(11) 0.0235(12) -0.0038(9) 0.0048(11) -0.0043(10)
C15 0.0352(13) 0.0178(11) 0.0214(11) -0.0088(9) -0.0025(10) -0.0006(9)
C16 0.0212(11) 0.0193(11) 0.0218(11) -0.0098(9) -0.0014(9) 0.0008(8)
C17 0.0330(13) 0.0219(12) 0.0328(13) -0.0160(10) -0.0041(11) 0.0020(10)
C18 0.0270(12) 0.0238(11) 0.0241(11) -0.0096(9) -0.0122(9) -0.0016(9)
C19 0.0226(12) 0.0426(15) 0.0386(15) -0.0135(12) -0.0141(11) 0.0038(11)
C20 0.0283(12) 0.0226(11) 0.0166(11) -0.0075(9) 0.0055(9) -0.0084(10)
C21 0.0409(14) 0.0188(11) 0.0109(10) -0.0015(8) -0.0032(9) -0.0068(10)
F1 0.0781(15) 0.0515(12) 0.0380(11) -0.0094(9) 0.0194(10) 0.0000(11)
F2 0.0872(17) 0.0908(18) 0.0456(12) -0.0174(12) -0.0154(11) 0.0584(15)
F3 0.0685(14) 0.0787(16) 0.0691(14) -0.0343(12) -0.0466(12) 0.0159(12)
F4 0.0853(18) 0.105(2) 0.0900(19) -0.0329(16) 0.0014(15) -0.0701(17)
B1 0.0216(12) 0.0353(15) 0.0242(13) -0.0092(11) -0.0034(10) -0.0015(11)

loop_
_atom_type_symbol
_atom_type_description
_atom_type_scat_dispersion_real
_atom_type_scat_dispersion_imag
_atom_type_scat_source
C C 0.0033 0.0016 'International Tables Vol C Tables 4.2.6.8 and 6.1.1.4'
H H 0.0000 0.0000 'International Tables Vol C Tables 4.2.6.8 and 6.1.1.4'
B B 0.0013 0.0007 'International Tables Vol C Tables 4.2.6.8 and 6.1.1.4'
F F 0.0171 0.0103 'International Tables Vol C Tables 4.2.6.8 and 6.1.1.4'
N N 0.0061 0.0033 'International Tables Vol C Tables 4.2.6.8 and 6.1.1.4'
P P 0.1023 0.0942 'International Tables Vol C Tables 4.2.6.8 and 6.1.1.4'
Rh Rh -1.1178 0.9187 'International Tables Vol C Tables 4.2.6.8 and 6.1.1.4'

loop_
_geom_angle_atom_site_label_1
_geom_angle_atom_site_label_2
_geom_angle_atom_site_label_3
_geom_angle
N2 Rh1 C21 157.41(9)
N2 Rh1 C20 164.69(9)
C21 Rh1 C20 37.42(10)
N2 Rh1 N1 81.03(7)
C21 Rh1 N1 91.57(8)
C20 Rh1 N1 98.56(8)
N2 Rh1 P1 83.13(5)
C21 Rh1 P1 104.54(7)
C20 Rh1 P1 95.75(7)
N1 Rh1 P1 163.72(5)
C1 P1 C12 101.96(10)
C1 P1 C8 102.66(10)
C12 P1 C8 112.66(10)
C1 P1 Rh1 101.09(7)
C12 P1 Rh1 122.05(7)
C8 P1 Rh1 112.85(7)
C18 N1 C16 108.89(17)
C18 N1 C7 109.56(17)
C16 N1 C7 108.29(17)
C18 N1 Rh1 114.40(13)
C16 N1 Rh1 111.43(13)
C7 N1 Rh1 104.03(12)
C6 N2 C2 120.03(18)
C6 N2 Rh1 116.26(14)
C2 N2 Rh1 123.32(14)
C2 C1 P1 111.43(15)
C2 C1 H1A 109.3
P1 C1 H1A 109.3
C2 C1 H1B 109.3
P1 C1 H1B 109.3
H1A C1 H1B 108.0
N2 C2 C3 120.6(2)
N2 C2 C1 116.34(18)
C3 C2 C1 123.0(2)
C4 C3 C2 119.4(2)
C4 C3 H3 120.3
C2 C3 H3 120.3
C3 C4 C5 119.5(2)
C3 C4 H4 120.2
C5 C4 H4 120.2
C6 C5 C4 118.7(2)
C6 C5 H5 120.6
C4 C5 H5 120.6
N2 C6 C5 121.6(2)
N2 C6 C7 115.59(19)
C5 C6 C7 122.7(2)
N1 C7 C6 112.93(17)
N1 C7 H7A 109.0
C6 C7 H7A 109.0
N1 C7 H7B 109.0
C6 C7 H7B 109.0
H7A C7 H7B 107.8
C9 C8 C10 108.7(2)
C9 C8 C11 108.6(2)
C10 C8 C11 107.9(2)
C9 C8 P1 110.69(17)
C10 C8 P1 105.44(16)
C11 C8 P1 115.26(17)
C8 C9 H9A 109.5
C8 C9 H9B 109.5
H9A C9 H9B 109.5
C8 C9 H9C 109.5
H9A C9 H9C 109.5
H9B C9 H9C 109.5
C8 C10 H10A 109.5
C8 C10 H10B 109.5
H10A C10 H10B 109.5
C8 C10 H10C 109.5
H10A C10 H10C 109.5
H10B C10 H10C 109.5
C8 C11 H11A 109.5
C8 C11 H11B 109.5
H11A C11 H11B 109.5
C8 C11 H11C 109.5
H11A C11 H11C 109.5
H11B C11 H11C 109.5
C15 C12 C14 109.62(19)
C15 C12 C13 107.8(2)
C14 C12 C13 109.1(2)
C15 C12 P1 114.87(15)
C14 C12 P1 109.21(16)
C13 C12 P1 106.13(15)
C12 C13 H13A 109.5
C12 C13 H13B 109.5
H13A C13 H13B 109.5
C12 C13 H13C 109.5
H13A C13 H13C 109.5
H13B C13 H13C 109.5
C12 C14 H14A 109.5
C12 C14 H14B 109.5
H14A C14 H14B 109.5
C12 C14 H14C 109.5
H14A C14 H14C 109.5
H14B C14 H14C 109.5
C12 C15 H15A 109.5
C12 C15 H15B 109.5
H15A C15 H15B 109.5
C12 C15 H15C 109.5
H15A C15 H15C 109.5
H15B C15 H15C 109.5
N1 C16 C17 115.55(19)
N1 C16 H16A 108.4
C17 C16 H16A 108.4
N1 C16 H16B 108.4
C17 C16 H16B 108.4
H16A C16 H16B 107.5
C16 C17 H17A 109.5
C16 C17 H17B 109.5
H17A C17 H17B 109.5
C16 C17 H17C 109.5
H17A C17 H17C 109.5
H17B C17 H17C 109.5
N1 C18 C19 113.77(19)
N1 C18 H18A 108.8
C19 C18 H18A 108.8
N1 C18 H18B 108.8
C19 C18 H18B 108.8
H18A C18 H18B 107.7
C18 C19 H19A 109.5
C18 C19 H19B 109.5
H19A C19 H19B 109.5
C18 C19 H19C 109.5
H19A C19 H19C 109.5
H19B C19 H19C 109.5
C21 C20 Rh1 70.87(13)
C21 C20 H20A 120.8(17)
Rh1 C20 H20A 111.0(17)
C21 C20 H20B 121.6(17)
Rh1 C20 H20B 104.5(17)
H20A C20 H20B 115(2)
C20 C21 Rh1 71.71(13)
C20 C21 H21A 121.5(19)
Rh1 C21 H21A 110.4(19)
C20 C21 H21B 118.8(18)
Rh1 C21 H21B 105.5(18)
H21A C21 H21B 116(3)
F4 B1 F3 109.9(3)
F4 B1 F1 111.2(3)
F3 B1 F1 109.5(3)
F4 B1 F2 108.9(3)
F3 B1 F2 107.4(2)
F1 B1 F2 109.8(2)

loop_
_geom_bond_atom_site_label_1
_geom_bond_atom_site_label_2
_geom_bond_distance
Rh1 N2 2.0504(17)
Rh1 C21 2.139(2)
Rh1 C20 2.150(2)
Rh1 N1 2.2205(17)
Rh1 P1 2.2385(5)
P1 C1 1.860(2)
P1 C12 1.880(2)
P1 C8 1.889(2)
N1 C18 1.496(3)
N1 C16 1.501(3)
N1 C7 1.502(3)
N2 C6 1.349(3)
N2 C2 1.354(3)
C1 C2 1.506(3)
C1 H1A 0.9900
C1 H1B 0.9900
C2 C3 1.389(3)
C3 C4 1.384(3)
C3 H3 0.9500
C4 C5 1.391(3)
C4 H4 0.9500
C5 C6 1.383(3)
C5 H5 0.9500
C6 C7 1.506(3)
C7 H7A 0.9900
C7 H7B 0.9900
C8 C9 1.521(3)
C8 C10 1.533(3)
C8 C11 1.536(3)
C9 H9A 0.9800
C9 H9B 0.9800
C9 H9C 0.9800
C10 H10A 0.9800
C10 H10B 0.9800
C10 H10C 0.9800
C11 H11A 0.9800
C11 H11B 0.9800
C11 H11C 0.9800
C12 C15 1.532(3)
C12 C14 1.532(3)
C12 C13 1.545(3)
C13 H13A 0.9800
C13 H13B 0.9800
C13 H13C 0.9800
C14 H14A 0.9800
C14 H14B 0.9800
C14 H14C 0.9800
C15 H15A 0.9800
C15 H15B 0.9800
C15 H15C 0.9800
C16 C17 1.528(3)
C16 H16A 0.9900
C16 H16B 0.9900
C17 H17A 0.9800
C17 H17B 0.9800
C17 H17C 0.9800
C18 C19 1.512(3)
C18 H18A 0.9900
C18 H18B 0.9900
C19 H19A 0.9800
C19 H19B 0.9800
C19 H19C 0.9800
C20 C21 1.376(4)
C20 H20A 0.96(3)
C20 H20B 0.95(3)
C21 H21A 0.95(3)
C21 H21B 0.95(3)
F1 B1 1.372(3)
F2 B1 1.389(4)
F3 B1 1.367(3)
F4 B1 1.345(4)

loop_
_geom_torsion_atom_site_label_1
_geom_torsion_atom_site_label_2
_geom_torsion_atom_site_label_3
_geom_torsion_atom_site_label_4
_geom_torsion
N2 Rh1 P1 C1 -17.43(9)
C21 Rh1 P1 C1 140.92(11)
C20 Rh1 P1 C1 177.94(10)
N1 Rh1 P1 C1 -30.63(19)
N2 Rh1 P1 C12 -129.26(10)
C21 Rh1 P1 C12 29.09(12)
C20 Rh1 P1 C12 66.10(11)
N1 Rh1 P1 C12 -142.46(18)
N2 Rh1 P1 C8 91.53(9)
C21 Rh1 P1 C8 -110.12(11)
C20 Rh1 P1 C8 -73.11(11)
N1 Rh1 P1 C8 78.33(19)
N2 Rh1 N1 C18 98.53(15)
C21 Rh1 N1 C18 -60.02(16)
C20 Rh1 N1 C18 -96.96(16)
P1 Rh1 N1 C18 111.80(19)
N2 Rh1 N1 C16 -137.42(15)
C21 Rh1 N1 C16 64.03(15)
C20 Rh1 N1 C16 27.10(16)
P1 Rh1 N1 C16 -124.15(17)
N2 Rh1 N1 C7 -20.96(13)
C21 Rh1 N1 C7 -179.51(14)
C20 Rh1 N1 C7 143.56(14)
P1 Rh1 N1 C7 -7.7(3)
C21 Rh1 N2 C6 77.5(3)
C20 Rh1 N2 C6 -84.3(3)
N1 Rh1 N2 C6 5.38(15)
P1 Rh1 N2 C6 -170.91(16)
C21 Rh1 N2 C2 -95.4(3)
C20 Rh1 N2 C2 102.9(3)
N1 Rh1 N2 C2 -167.47(18)
P1 Rh1 N2 C2 16.25(16)
C12 P1 C1 C2 146.92(16)
C8 P1 C1 C2 -96.26(17)
Rh1 P1 C1 C2 20.45(16)
C6 N2 C2 C3 0.1(3)
Rh1 N2 C2 C3 172.64(16)
C6 N2 C2 C1 -178.46(19)
Rh1 N2 C2 C1 -5.9(3)
P1 C1 C2 N2 -11.5(2)
P1 C1 C2 C3 169.99(18)
N2 C2 C3 C4 -1.9(3)
C1 C2 C3 C4 176.5(2)
C2 C3 C4 C5 1.6(4)
C3 C4 C5 C6 0.4(4)
C2 N2 C6 C5 2.1(3)
Rh1 N2 C6 C5 -171.04(17)
C2 N2 C6 C7 -174.17(19)
Rh1 N2 C6 C7 12.7(2)
C4 C5 C6 N2 -2.3(3)
C4 C5 C6 C7 173.7(2)
C18 N1 C7 C6 -89.4(2)
C16 N1 C7 C6 151.98(18)
Rh1 N1 C7 C6 33.3(2)
N2 C6 C7 N1 -32.9(3)
C5 C6 C7 N1 151.0(2)
C1 P1 C8 C9 171.89(19)
C12 P1 C8 C9 -79.2(2)
Rh1 P1 C8 C9 63.9(2)
C1 P1 C8 C10 54.6(2)
C12 P1 C8 C10 163.45(19)
Rh1 P1 C8 C10 -53.4(2)
C1 P1 C8 C11 -64.3(2)
C12 P1 C8 C11 44.6(2)
Rh1 P1 C8 C11 -172.32(16)
C1 P1 C12 C15 51.74(19)
C8 P1 C12 C15 -57.6(2)
Rh1 P1 C12 C15 163.12(14)
C1 P1 C12 C14 175.34(17)
C8 P1 C12 C14 66.00(19)
Rh1 P1 C12 C14 -73.28(18)
C1 P1 C12 C13 -67.20(18)
C8 P1 C12 C13 -176.54(16)
Rh1 P1 C12 C13 44.18(18)
C18 N1 C16 C17 -64.3(3)
C7 N1 C16 C17 54.7(2)
Rh1 N1 C16 C17 168.55(16)
C16 N1 C18 C19 -168.3(2)
C7 N1 C18 C19 73.4(2)
Rh1 N1 C18 C19 -42.9(2)
N2 Rh1 C20 C21 168.6(3)
N1 Rh1 C20 C21 81.31(15)
P1 Rh1 C20 C21 -106.48(14)
N2 Rh1 C21 C20 -172.17(18)
N1 Rh1 C21 C20 -102.07(15)
P1 Rh1 C21 C20 80.29(14)
